data_4021489
loop_
_publ_author_name
'Fraser F. Fleming'
'Zhiyu Zhang'
'Guoqing Wei'
'Omar W. Steward'

_publ_contact_author_address
;
  Department of Chemistry and Biochemistry
  Duquesne University
  Pittsburgh, PA 15282 USA
;
_publ_contact_author_email ' steward@duq.edu '
_publ_contact_author_fax ' (412) 396 5683 '
_publ_contact_author_name 'Omar W. Steward'
_publ_contact_author_phone ' (412) 396 6338 '
_publ_section_title
;
 C-Metalated Nitriles: Electrophile-Dependent Alkylations and Acylations
;
_journal_name_full 'Journal of Organic Chemistry'
_journal_page_first 1430
_journal_page_last 1435
_journal_paper_doi 10.1021/jo052102j
_journal_volume 71
_journal_year 2006
_chemical_formula_moiety 'C13 H21 N O'
_chemical_formula_sum 'C13 H21 N O'
_chemical_formula_weight 207.31
_chemical_melting_point 344.0(10)
_chemical_name_systematic
;
(1R,2R,3S)-1-(cyclopropylmethyl)-2,3-
dimethylyclohexanecarbonitrile
;
_space_group_IT_number 14
_symmetry_cell_setting monoclinic
_symmetry_space_group_name_Hall '-P 2yn'
_symmetry_space_group_name_H-M 'P 1 21/n 1'
_atom_sites_solution_hydrogens geom
_atom_sites_solution_primary direct
_atom_sites_solution_secondary difmap
_audit_creation_date 'June 6, 2005'
_audit_creation_method SHELXL-97
_audit_update_record '6/6/05 update Omar W. Steward'
_cell_angle_alpha 90.00
_cell_angle_beta 104.203(2)
_cell_angle_gamma 90.00
_cell_formula_units_Z 4
_cell_length_a 6.0211(4)
_cell_length_b 29.3871(18)
_cell_length_c 7.4673(4)
_cell_measurement_reflns_used 5328
_cell_measurement_temperature 296(2)
_cell_measurement_theta_max 23.63
_cell_measurement_theta_min 2.77
_cell_volume 1280.90(13)
_computing_cell_refinement 'Bruker Apes 2'
_computing_data_collection 'Bruker Apex 2'
_computing_data_reduction 'Bruker Apex 2'
_computing_molecular_graphics SHELXL-97
_computing_publication_material SHELXL-97
_computing_structure_refinement 'SHELXL-97 (Sheldrick, 1997)'
_computing_structure_solution 'SHELXS-97 (Sheldrick, 1990)'
_diffrn_ambient_temperature 273(2)
_diffrn_measured_fraction_theta_full 0.994
_diffrn_measured_fraction_theta_max 0.994
_diffrn_measurement_device_type 'CCD area dector'
_diffrn_measurement_method 'phi and omega scans'
_diffrn_radiation_monochromator graphite
_diffrn_radiation_source 'fine-focus sealed tube'
_diffrn_radiation_type MoK\a
_diffrn_radiation_wavelength 0.71073
_diffrn_reflns_av_R_equivalents 0.0270
_diffrn_reflns_av_sigmaI/netI 0.0237
_diffrn_reflns_limit_h_max 7
_diffrn_reflns_limit_h_min -7
_diffrn_reflns_limit_k_max 37
_diffrn_reflns_limit_k_min -37
_diffrn_reflns_limit_l_max 9
_diffrn_reflns_limit_l_min -9
_diffrn_reflns_number 19602
_diffrn_reflns_theta_full 27.02
_diffrn_reflns_theta_max 27.02
_diffrn_reflns_theta_min 1.39
_exptl_absorpt_coefficient_mu 0.067
_exptl_absorpt_correction_type none
_exptl_crystal_colour colorless
_exptl_crystal_density_diffrn 1.075
_exptl_crystal_density_method 'not measured'
_exptl_crystal_description plate
_exptl_crystal_F_000 456
_exptl_crystal_size_max 0.50
_exptl_crystal_size_mid 0.30
_exptl_crystal_size_min 0.10
_refine_diff_density_max 0.173
_refine_diff_density_min -0.109
_refine_diff_density_rms 0.026
_refine_ls_extinction_method none
_refine_ls_goodness_of_fit_ref 1.053
_refine_ls_hydrogen_treatment none
_refine_ls_matrix_type full
_refine_ls_number_parameters 139
_refine_ls_number_reflns 2789
_refine_ls_number_restraints 0
_refine_ls_restrained_S_all 1.053
_refine_ls_R_factor_all 0.0782
_refine_ls_R_factor_gt 0.0451
_refine_ls_shift/su_max 1.649
_refine_ls_shift/su_mean 0.447
_refine_ls_structure_factor_coef Fsqd
_refine_ls_weighting_details 'calc w=1/[\s^2^(Fo^2^)+(0.0554P)^2^+0.1990P] where P=(Fo^2^+2Fc^2^)/3'
_refine_ls_weighting_scheme calc
_refine_ls_wR_factor_gt 0.1156
_refine_ls_wR_factor_ref 0.1287
_reflns_number_gt 1829
_reflns_number_total 2789
_reflns_threshold_expression >2sigma(I)
_cod_data_source_file jo052102jsi20051214_105650_13.cif
_cod_depositor_comments
;
 Homogenising atom site labels in order to relate data from different loops.

 Antanas Vaitkus,
 2017-03-06

The following automatic conversions were performed:

'_chemical_melting_point' value '343-345 K' was changed to
'344.0(10)' - the average value was taken and precision was
estimated.

Automatic conversion script
Id: cif_fix_values 1646 2011-03-28 12:23:43Z adriana 

The following automatic conversions were performed:
data name '_geom_bond_atom_site_label_D' replaced with
'_geom_hbond_atom_site_label_D' as specified in the replacement file
'/home/antanas/src/cod-tools/trunk/data/replacement-values/replacement_tags.lst'.

data
name '_geom_bond_atom_site_label_H' replaced with
'_geom_hbond_atom_site_label_H' as specified in the replacement file
'/home/antanas/src/cod-tools/trunk/data/replacement-values/replacement_tags.lst'.

data
name '_geom_bond_atom_site_label_A' replaced with
'_geom_hbond_atom_site_label_A' as specified in the replacement file
'/home/antanas/src/cod-tools/trunk/data/replacement-values/replacement_tags.lst'.

data
name '_geom_bond_distance_DH' replaced with '_geom_hbond_distance_DH'
as specified in the replacement file
'/home/antanas/src/cod-tools/trunk/data/replacement-values/replacement_tags.lst'.

data
name '_geom_contact_distance_HA' replaced with
'_geom_hbond_distance_HA' as specified in the replacement file
'/home/antanas/src/cod-tools/trunk/data/replacement-values/replacement_tags.lst'.

data
name '_geom_contact_distance_DA' replaced with
'_geom_hbond_distance_DA' as specified in the replacement file
'/home/antanas/src/cod-tools/trunk/data/replacement-values/replacement_tags.lst'.

data
name '_geom_angle_DHA' replaced with '_geom_hbond_angle_DHA' as
specified in the replacement file
'/home/antanas/src/cod-tools/trunk/data/replacement-values/replacement_tags.lst'.

data
name '_geom_contact_site_symmetry_A' replaced with
'_geom_hbond_site_symmetry_A' as specified in the replacement file
'/home/antanas/src/cod-tools/trunk/data/replacement-values/replacement_tags.lst'.

Automatic conversion script
Id: cif_correct_tags 5005 2017-03-03 11:38:54Z antanas 
;
_cod_original_sg_symbol_H-M 'P 21/n'
_cod_database_code 4021489

loop_
_symmetry_equiv_pos_as_xyz
'x, y, z'
'-x+1/2, y+1/2, -z+1/2'
'-x, -y, -z'
'x-1/2, -y-1/2, z-1/2'

loop_
_atom_site_label
_atom_site_type_symbol
_atom_site_fract_x
_atom_site_fract_y
_atom_site_fract_z
_atom_site_U_iso_or_equiv
_atom_site_adp_type
_atom_site_occupancy
_atom_site_symmetry_multiplicity
_atom_site_calc_flag
_atom_site_refinement_flags
C1 C 0.4637(2) 0.12275(5) 0.57678(16) 0.0398(3) Uani 1 1 d .
C2 C 0.3784(2) 0.07568(5) 0.48937(18) 0.0434(4) Uani 1 1 d .
H2 H 0.5169 0.0580 0.4905 0.052 Uiso 1 1 calc R
C3 C 0.2456(2) 0.07898(5) 0.28419(18) 0.0464(4) Uani 1 1 d .
C4 C 0.3776(3) 0.10675(6) 0.1745(2) 0.0616(5) Uani 1 1 d .
H4A H 0.5141 0.0901 0.1670 0.074 Uiso 1 1 calc R
H4B H 0.2840 0.1106 0.0497 0.074 Uiso 1 1 calc R
C5 C 0.4470(3) 0.15295(7) 0.2566(2) 0.0694(5) Uani 1 1 d .
H5A H 0.3111 0.1707 0.2562 0.083 Uiso 1 1 calc R
H5B H 0.5337 0.1688 0.1823 0.083 Uiso 1 1 calc R
C6 C 0.5916(3) 0.14825(6) 0.4532(2) 0.0570(4) Uani 1 1 d .
H6A H 0.6337 0.1783 0.5042 0.068 Uiso 1 1 calc R
H6B H 0.7315 0.1320 0.4521 0.068 Uiso 1 1 calc R
C7 C 0.6363(2) 0.11288(6) 0.75149(19) 0.0523(4) Uani 1 1 d .
C8 C 0.2737(2) 0.15138(5) 0.6276(2) 0.0489(4) Uani 1 1 d .
H8A H 0.1602 0.1588 0.5149 0.059 Uiso 1 1 calc R
H8B H 0.1986 0.1329 0.7030 0.059 Uiso 1 1 calc R
C9 C 0.3533(3) 0.19470(6) 0.7295(2) 0.0701(5) Uani 1 1 d .
H9 H 0.4881 0.1917 0.8335 0.084 Uiso 1 1 calc R
C12 C 0.2487(3) 0.04868(6) 0.6059(2) 0.0659(5) Uani 1 1 d .
H12A H 0.3288 0.0506 0.7338 0.099 Uiso 1 1 calc R
H12B H 0.2383 0.0174 0.5677 0.099 Uiso 1 1 calc R
H12C H 0.0974 0.0610 0.5896 0.099 Uiso 1 1 calc R
C13 C 0.1994(4) 0.03157(7) 0.1987(3) 0.0804(6) Uani 1 1 d .
H13A H 0.1029 0.0149 0.2605 0.121 Uiso 1 1 calc R
H13B H 0.3419 0.0157 0.2120 0.121 Uiso 1 1 calc R
H13C H 0.1245 0.0343 0.0700 0.121 Uiso 1 1 calc R
O1 O 0.03130(16) 0.10056(4) 0.28092(13) 0.0572(3) Uani 1 1 d .
H1 H -0.0461 0.1020 0.1741 0.086 Uiso 1 1 calc R
C10 C 0.1775(5) 0.22781(9) 0.7572(4) 0.1183(10) Uani 1 1 d .
H10A H 0.0181 0.2211 0.7002 0.142 Uiso 1 1 calc R
H10B H 0.2044 0.2433 0.8754 0.142 Uiso 1 1 calc R
C11 C 0.3281(6) 0.23915(8) 0.6349(4) 0.1207(10) Uani 1 1 d .
H11A H 0.4469 0.2617 0.6779 0.145 Uiso 1 1 calc R
H11B H 0.2607 0.2395 0.5028 0.145 Uiso 1 1 calc R
N1 N 0.7712(2) 0.10612(6) 0.88478(19) 0.0787(5) Uani 1 1 d .

loop_
_atom_site_aniso_label
_atom_site_aniso_U_11
_atom_site_aniso_U_22
_atom_site_aniso_U_33
_atom_site_aniso_U_23
_atom_site_aniso_U_13
_atom_site_aniso_U_12
C1 0.0312(7) 0.0554(9) 0.0293(6) -0.0014(6) 0.0005(5) 0.0006(6)
C2 0.0381(7) 0.0522(9) 0.0364(7) -0.0024(6) 0.0026(6) 0.0060(6)
C3 0.0376(7) 0.0628(10) 0.0352(7) -0.0096(7) 0.0018(6) 0.0018(7)
C4 0.0541(9) 0.0975(14) 0.0326(7) -0.0041(8) 0.0096(7) -0.0052(9)
C5 0.0721(11) 0.0921(14) 0.0439(9) 0.0130(9) 0.0139(8) -0.0219(10)
C6 0.0461(8) 0.0764(12) 0.0476(8) -0.0029(8) 0.0097(7) -0.0176(8)
C7 0.0391(8) 0.0765(11) 0.0374(7) -0.0059(7) 0.0020(6) 0.0039(7)
C8 0.0434(8) 0.0597(10) 0.0405(7) -0.0070(7) 0.0045(6) 0.0041(7)
C9 0.0743(12) 0.0638(12) 0.0608(10) -0.0176(9) -0.0051(9) 0.0135(9)
C12 0.0781(12) 0.0613(11) 0.0538(9) 0.0084(8) 0.0074(9) -0.0096(9)
C13 0.0882(14) 0.0812(14) 0.0629(11) -0.0279(10) 0.0017(10) -0.0043(11)
O1 0.0346(6) 0.0917(9) 0.0388(5) -0.0071(6) -0.0034(4) 0.0068(5)
C10 0.121(2) 0.102(2) 0.124(2) -0.0538(17) 0.0140(19) 0.0276(17)
C11 0.145(2) 0.0711(17) 0.125(2) -0.0100(15) -0.008(2) 0.0080(16)
N1 0.0543(9) 0.1242(14) 0.0458(8) -0.0014(8) -0.0104(7) 0.0109(8)

loop_
_atom_type_symbol
_atom_type_description
_atom_type_scat_dispersion_real
_atom_type_scat_dispersion_imag
_atom_type_scat_source
C C 0.0033 0.0016 'International Tables Vol C Tables 4.2.6.8 and 6.1.1.4'
H H 0.0000 0.0000 'International Tables Vol C Tables 4.2.6.8 and 6.1.1.4'
N N 0.0061 0.0033 'International Tables Vol C Tables 4.2.6.8 and 6.1.1.4'
O O 0.0106 0.0060 'International Tables Vol C Tables 4.2.6.8 and 6.1.1.4'

loop_
_geom_angle_atom_site_label_1
_geom_angle_atom_site_label_2
_geom_angle_atom_site_label_3
_geom_angle
C7 C1 C6 106.11(11)
C7 C1 C8 107.01(11)
C6 C1 C8 113.21(13)
C7 C1 C2 106.37(12)
C6 C1 C2 110.08(11)
C8 C1 C2 113.50(11)
C12 C2 C3 112.61(12)
C12 C2 C1 112.57(12)
C3 C2 C1 113.29(12)
C12 C2 H2 105.9
C3 C2 H2 105.8
C1 C2 H2 105.8
O1 C3 C4 110.04(13)
O1 C3 C13 109.00(13)
C4 C3 C13 109.34(14)
O1 C3 C2 106.81(11)
C4 C3 C2 110.94(12)
C13 C3 C2 110.66(14)
C5 C4 C3 113.31(13)
C5 C4 H4A 109.0
C3 C4 H4A 109.0
C5 C4 H4B 108.9
C3 C4 H4B 108.9
H4A C4 H4B 107.7
C4 C5 C6 110.35(15)
C4 C5 H5A 109.7
C6 C5 H5A 109.6
C4 C5 H5B 109.5
C6 C5 H5B 109.5
H5A C5 H5B 108.1
C5 C6 C1 111.85(12)
C5 C6 H6A 109.3
C1 C6 H6A 109.2
C5 C6 H6B 109.3
C1 C6 H6B 109.3
H6A C6 H6B 107.9
N1 C7 C1 178.51(19)
C9 C8 C1 115.08(13)
C9 C8 H8A 108.4
C1 C8 H8A 108.5
C9 C8 H8B 108.6
C1 C8 H8B 108.6
H8A C8 H8B 107.5
C11 C9 C10 59.67(17)
C11 C9 C8 121.75(17)
C10 C9 C8 118.36(18)
C11 C9 H9 115.3
C10 C9 H9 115.2
C8 C9 H9 115.2
C2 C12 H12A 109.5
C2 C12 H12B 109.4
H12A C12 H12B 109.5
C2 C12 H12C 109.6
H12A C12 H12C 109.5
H12B C12 H12C 109.5
C3 C13 H13A 109.4
C3 C13 H13B 109.5
H13A C13 H13B 109.5
C3 C13 H13C 109.5
H13A C13 H13C 109.5
H13B C13 H13C 109.5
C3 O1 H1 109.4
C11 C10 C9 59.67(17)
C11 C10 H10A 117.7
C9 C10 H10A 117.7
C11 C10 H10B 117.9
C9 C10 H10B 117.9
H10A C10 H10B 114.9
C10 C11 C9 60.66(18)
C10 C11 H11A 117.6
C9 C11 H11A 117.7
C10 C11 H11B 117.8
C9 C11 H11B 117.7
H11A C11 H11B 114.8

loop_
_geom_bond_atom_site_label_1
_geom_bond_atom_site_label_2
_geom_bond_distance
C1 C7 1.4835(18)
C1 C6 1.535(2)
C1 C8 1.541(2)
C1 C2 1.562(2)
C2 C12 1.527(2)
C2 C3 1.5476(18)
C2 H2 0.9800
C3 O1 1.4324(17)
C3 C4 1.513(2)
C3 C13 1.529(2)
C4 C5 1.506(3)
C4 H4A 0.9700
C4 H4B 0.9700
C5 C6 1.519(2)
C5 H5A 0.9700
C5 H5B 0.9700
C6 H6A 0.9700
C6 H6B 0.9700
C7 N1 1.1373(18)
C8 C9 1.500(2)
C8 H8A 0.9700
C8 H8B 0.9700
C9 C11 1.475(3)
C9 C10 1.490(3)
C9 H9 0.9800
C12 H12A 0.9600
C12 H12B 0.9600
C12 H12C 0.9600
C13 H13A 0.9600
C13 H13B 0.9600
C13 H13C 0.9600
O1 H1 0.8200
C10 C11 1.475(4)
C10 H10A 0.9700
C10 H10B 0.9700
C11 H11A 0.9700
C11 H11B 0.9700

loop_
_geom_hbond_atom_site_label_D
_geom_hbond_atom_site_label_H
_geom_hbond_atom_site_label_A
_geom_hbond_distance_DH
_geom_hbond_distance_HA
_geom_hbond_distance_DA
_geom_hbond_angle_DHA
_geom_hbond_site_symmetry_A
O1 H1 N1 0.820 2.1743 2.993 175.96 'x-1, y, z-1'

loop_
_geom_torsion_atom_site_label_1
_geom_torsion_atom_site_label_2
_geom_torsion_atom_site_label_3
_geom_torsion_atom_site_label_4
_geom_torsion
C7 C1 C2 C12 65.66(15)
C6 C1 C2 C12 -179.80(12)
C8 C1 C2 C12 -51.74(16)
C7 C1 C2 C3 -165.13(11)
C6 C1 C2 C3 -50.58(15)
C8 C1 C2 C3 77.48(14)
C12 C2 C3 O1 58.94(17)
C1 C2 C3 O1 -70.26(15)
C12 C2 C3 C4 178.87(14)
C1 C2 C3 C4 49.67(16)
C12 C2 C3 C13 -59.58(18)
C1 C2 C3 C13 171.22(13)
O1 C3 C4 C5 64.66(17)
C13 C3 C4 C5 -175.64(14)
C2 C3 C4 C5 -53.32(19)
C3 C4 C5 C6 57.92(19)
C4 C5 C6 C1 -58.49(19)
C7 C1 C6 C5 169.45(14)
C8 C1 C6 C5 -73.48(17)
C2 C1 C6 C5 54.74(18)
C6 C1 C7 N1 27(8)
C8 C1 C7 N1 -94(8)
C2 C1 C7 N1 145(7)
C7 C1 C8 C9 57.01(17)
C6 C1 C8 C9 -59.54(16)
C2 C1 C8 C9 174.03(13)
C1 C8 C9 C11 100.3(2)
C1 C8 C9 C10 170.4(2)
C8 C9 C10 C11 -112.1(2)
C8 C9 C11 C10 106.6(2)
